data_4332269
loop_
_publ_author_name
'Goslinski, Tomasz'
'Zhong, Chang'
'Fuchter, Matthew J.'
'Stern, Charlotte L.'
'White, Andrew J. P.'
'Barrett, Anthony G. M.'
'Hoffman, Brian M.'

_publ_section_title
;
 Porphyrazines as Molecular Scaffolds:&#x00A0; Flexible Syntheses of Novel
 Multimetallic Complexes
;
_journal_issue 9
_journal_name_full 'Inorganic Chemistry'
_journal_page_first 3686
_journal_page_last 3694
_journal_paper_doi 10.1021/ic060176n
_journal_volume 45
_journal_year 2006
_chemical_formula_sum 'C59 H61 N13 O2 Zn'
_chemical_formula_weight 1049.58
_chemical_name_systematic
; 
 ? 
;
_space_group_IT_number 2
_symmetry_cell_setting triclinic
_symmetry_space_group_name_Hall '-P 1'
_symmetry_space_group_name_H-M 'P -1'
_atom_sites_solution_hydrogens geom
_atom_sites_solution_primary direct
_atom_sites_solution_secondary difmap
_audit_creation_method SHELXL-97
_cell_angle_alpha 108.615(4)
_cell_angle_beta 96.780(4)
_cell_angle_gamma 110.697(4)
_cell_formula_units_Z 2
_cell_length_a 12.7189(6)
_cell_length_b 15.0091(7)
_cell_length_c 16.2443(6)
_cell_measurement_temperature 173(2)
_cell_measurement_theta_max 32.7121
_cell_measurement_theta_min 4.0247
_cell_volume 2654.3(2)
_computing_cell_refinement 'CrysAlis RED, Oxford Diffraction Ltd'
_computing_data_collection 'CrysAlis CCD, Oxford Diffraction Ltd'
_computing_data_reduction 'CrysAlis RED, Oxford Diffraction Ltd'
_computing_molecular_graphics 'Bruker SHELXTL'
_computing_publication_material 'Bruker SHELXTL'
_computing_structure_refinement 'SHELXL-97 (Sheldrick, 1997)'
_computing_structure_solution 'SHELXS-97 (Sheldrick, 1990)'
_diffrn_ambient_temperature 173(2)
_diffrn_detector_area_resol_mean 15.9863
_diffrn_measured_fraction_theta_full 0.888
_diffrn_measured_fraction_theta_max 0.888
_diffrn_measurement_device_type 'OD Xcalibur 3'
_diffrn_measurement_method \w
_diffrn_radiation_monochromator graphite
_diffrn_radiation_source 'Enhance (Mo) X-ray Source'
_diffrn_radiation_type MoK\a
_diffrn_radiation_wavelength 0.71073
_diffrn_reflns_av_R_equivalents 0.0273
_diffrn_reflns_av_sigmaI/netI 0.0279
_diffrn_reflns_limit_h_max 11
_diffrn_reflns_limit_h_min -18
_diffrn_reflns_limit_k_max 22
_diffrn_reflns_limit_k_min -21
_diffrn_reflns_limit_l_max 24
_diffrn_reflns_limit_l_min -23
_diffrn_reflns_number 27879
_diffrn_reflns_theta_full 32.79
_diffrn_reflns_theta_max 32.79
_diffrn_reflns_theta_min 4.03
_exptl_absorpt_coefficient_mu 0.520
_exptl_absorpt_correction_T_max 0.96688
_exptl_absorpt_correction_T_min 0.89210
_exptl_absorpt_correction_type 'numeric analytical'
_exptl_crystal_colour Purple
_exptl_crystal_density_diffrn 1.313
_exptl_crystal_density_method 'not measured'
_exptl_crystal_description 'platy needles'
_exptl_crystal_F_000 1104
_exptl_crystal_size_max 0.33
_exptl_crystal_size_mid 0.18
_exptl_crystal_size_min 0.07
_refine_diff_density_max 0.632
_refine_diff_density_min -0.628
_refine_diff_density_rms 0.086
_refine_ls_extinction_method none
_refine_ls_goodness_of_fit_ref 1.166
_refine_ls_hydrogen_treatment mixed
_refine_ls_matrix_type full
_refine_ls_number_parameters 730
_refine_ls_number_reflns 17481
_refine_ls_number_restraints 45
_refine_ls_restrained_S_all 1.202
_refine_ls_R_factor_all 0.0793
_refine_ls_R_factor_gt 0.0745
_refine_ls_shift/su_max 0.000
_refine_ls_shift/su_mean 0.000
_refine_ls_structure_factor_coef Fsqd
_refine_ls_weighting_details 'calc w=1/[\s^2^(Fo^2^)+(0.0754P)^2^+2.0895P] where P=(Fo^2^+2Fc^2^)/3'
_refine_ls_weighting_scheme calc
_refine_ls_wR_factor_gt 0.1722
_refine_ls_wR_factor_ref 0.1767
_reflns_number_gt 16313
_reflns_number_total 17481
_reflns_threshold_expression >2sigma(I)
_cod_data_source_file ic060176nsup1.cif
_cod_data_source_block Compound_14a
_cod_depositor_comments
;
The following automatic conversions were performed:

'_symmetry_cell_setting' value 'Triclinic' changed to 'triclinic'
according to /home/saulius/struct/CIF-dictionaries/cif_core.dic
dictionary named 'cif_core.dic' version 2.4.2 from 2011-04-26.

Automatic conversion script
Id: cif_fix_values 1891 2012-01-12 08:04:46Z andrius 
;
_cod_original_sg_symbol_H-M P-1
_cod_database_code 4332269

loop_
_symmetry_equiv_pos_as_xyz
'x, y, z'
'-x, -y, -z'

loop_
_atom_site_label
_atom_site_type_symbol
_atom_site_fract_x
_atom_site_fract_y
_atom_site_fract_z
_atom_site_U_iso_or_equiv
_atom_site_adp_type
_atom_site_occupancy
_atom_site_symmetry_multiplicity
_atom_site_calc_flag
_atom_site_refinement_flags
_atom_site_disorder_assembly
_atom_site_disorder_group
Zn Zn 0.16840(2) 0.837111(18) 0.210943(16) 0.02633(7) Uani 1 1 d D A .
N1 N 0.13708(15) 0.94312(13) 0.05793(12) 0.0256(3) Uani 1 1 d . . .
C2 C 0.05861(17) 0.84880(16) 0.04359(13) 0.0252(3) Uani 1 1 d . . .
N2 N 0.04924(15) 0.79279(14) 0.09546(12) 0.0263(3) Uani 1 1 d . . .
C3 C -0.03768(18) 0.79206(16) -0.03712(14) 0.0259(4) Uani 1 1 d . . .
C4 C -0.10882(18) 0.70332(16) -0.02957(14) 0.0264(4) Uani 1 1 d . . .
C5 C -0.04944(17) 0.70333(16) 0.05410(13) 0.0257(3) Uani 1 1 d . . .
N6 N -0.08751(15) 0.62513(13) 0.08173(12) 0.0265(3) Uani 1 1 d . . .
C7 C -0.03774(18) 0.63276(16) 0.16285(14) 0.0265(4) Uani 1 1 d . . .
N7 N 0.04988(17) 0.71834(14) 0.22840(12) 0.0301(4) Uani 1 1 d . . .
C8 C -0.0774(2) 0.54917(17) 0.19630(15) 0.0301(4) Uani 1 1 d . . .
C9 C -0.0130(2) 0.58952(18) 0.28299(16) 0.0339(4) Uani 1 1 d . . .
C10 C 0.0640(2) 0.69676(18) 0.30323(15) 0.0350(5) Uani 1 1 d D A .
N11 N 0.1309(3) 0.76261(17) 0.38564(15) 0.0528(7) Uani 1 1 d D . .
C12 C 0.2169(5) 0.8569(4) 0.4028(4) 0.0286(12) Uani 0.50 1 d PDU A 1
C12' C 0.1874(5) 0.8662(4) 0.4072(4) 0.0278(12) Uani 0.50 1 d PDU A 2
N12 N 0.23035(17) 0.90653(14) 0.34553(12) 0.0308(4) Uani 1 1 d D . .
C13 C 0.2841(4) 0.9321(4) 0.4937(3) 0.0316(9) Uani 0.50 1 d PD A 1
C13' C 0.2360(4) 0.9444(4) 0.4995(3) 0.0301(8) Uani 0.50 1 d PD A 2
C14 C 0.3209(3) 1.0296(2) 0.49012(18) 0.0569(9) Uani 1 1 d D . .
C15 C 0.3017(2) 1.00763(17) 0.39447(15) 0.0322(4) Uani 1 1 d D A .
N16 N 0.34761(17) 1.08142(14) 0.36326(12) 0.0292(3) Uani 1 1 d . . .
C17 C 0.31523(18) 1.06689(15) 0.27682(14) 0.0264(4) Uani 1 1 d . A .
N17 N 0.23271(16) 0.97999(13) 0.20915(12) 0.0264(3) Uani 1 1 d . . .
C18 C 0.35895(18) 1.14968(15) 0.24379(15) 0.0274(4) Uani 1 1 d . . .
C19 C 0.29892(18) 1.11054(16) 0.15574(14) 0.0272(4) Uani 1 1 d . A .
C20 C 0.21819(18) 1.00400(15) 0.13580(13) 0.0252(3) Uani 1 1 d . A .
N21 N -0.04171(16) 0.83566(14) -0.10021(12) 0.0290(3) Uani 1 1 d D . .
H21 H 0.010(2) 0.9013(8) -0.084(2) 0.041(8) Uiso 1 1 d D . .
C22 C -0.09863(18) 0.78721(17) -0.18878(14) 0.0278(4) Uani 1 1 d . . .
O22 O -0.16443(17) 0.69544(13) -0.22670(11) 0.0395(4) Uani 1 1 d . . .
C23 C -0.07157(19) 0.85857(17) -0.23848(14) 0.0277(4) Uani 1 1 d . . .
N24 N 0.01323(17) 0.95174(15) -0.19422(12) 0.0298(3) Uani 1 1 d . . .
C25 C 0.0415(2) 1.01629(18) -0.23875(16) 0.0333(4) Uani 1 1 d . . .
C26 C 0.1347(3) 1.1150(2) -0.1933(2) 0.0449(6) Uani 1 1 d . . .
H26A H 0.1749 1.1355 -0.1327 0.054 Uiso 1 1 calc R . .
C27 C 0.1671(3) 1.1809(2) -0.2367(3) 0.0604(9) Uani 1 1 d . . .
H27A H 0.2302 1.2470 -0.2061 0.072 Uiso 1 1 calc R . .
C28 C 0.1077(4) 1.1515(3) -0.3262(3) 0.0660(10) Uani 1 1 d . . .
H28A H 0.1319 1.1977 -0.3558 0.079 Uiso 1 1 calc R . .
C29 C 0.0161(3) 1.0581(3) -0.3712(2) 0.0531(8) Uani 1 1 d . . .
H29A H -0.0249 1.0408 -0.4308 0.064 Uiso 1 1 calc R . .
C30 C -0.0188(2) 0.9863(2) -0.32951(16) 0.0362(5) Uani 1 1 d . . .
C31 C -0.1088(2) 0.8865(2) -0.37308(16) 0.0382(5) Uani 1 1 d . . .
H31A H -0.1510 0.8643 -0.4335 0.046 Uiso 1 1 calc R . .
C32 C -0.1354(2) 0.82155(19) -0.32839(15) 0.0334(4) Uani 1 1 d . . .
H32A H -0.1952 0.7535 -0.3571 0.040 Uiso 1 1 calc R . .
N33 N -0.21655(16) 0.62933(14) -0.08738(12) 0.0278(3) Uani 1 1 d D . .
H33 H -0.225(3) 0.619(2) -0.1460(5) 0.041(8) Uiso 1 1 d D . .
C34 C -0.31666(18) 0.60761(16) -0.06054(14) 0.0280(4) Uani 1 1 d . . .
O34 O -0.32250(15) 0.63562(15) 0.01767(11) 0.0378(4) Uani 1 1 d . . .
C35 C -0.42533(18) 0.54494(16) -0.13714(15) 0.0285(4) Uani 1 1 d . . .
N36 N -0.41230(17) 0.52923(14) -0.21953(13) 0.0304(4) Uani 1 1 d . . .
C37 C -0.5106(2) 0.47750(17) -0.28898(16) 0.0338(4) Uani 1 1 d . . .
C38 C -0.4985(3) 0.4630(2) -0.37758(17) 0.0437(6) Uani 1 1 d . . .
H38A H -0.4234 0.4882 -0.3876 0.052 Uiso 1 1 calc R . .
C39 C -0.5960(3) 0.4125(2) -0.44857(19) 0.0544(8) Uani 1 1 d . . .
H39A H -0.5876 0.4015 -0.5079 0.065 Uiso 1 1 calc R . .
C40 C -0.7078(3) 0.3767(2) -0.4352(2) 0.0535(8) Uani 1 1 d . . .
H40A H -0.7741 0.3429 -0.4852 0.064 Uiso 1 1 calc R . .
C41 C -0.7220(3) 0.3900(2) -0.3512(2) 0.0460(6) Uani 1 1 d . . .
H41A H -0.7982 0.3657 -0.3429 0.055 Uiso 1 1 calc R . .
C42 C -0.6238(2) 0.43985(17) -0.27556(17) 0.0360(5) Uani 1 1 d . . .
C43 C -0.6324(2) 0.45533(19) -0.18671(18) 0.0366(5) Uani 1 1 d . . .
H43A H -0.7063 0.4287 -0.1752 0.044 Uiso 1 1 calc R . .
C44 C -0.5339(2) 0.50884(19) -0.11755(17) 0.0333(4) Uani 1 1 d . . .
H44A H -0.5384 0.5216 -0.0572 0.040 Uiso 1 1 calc R . .
C45 C -0.1728(2) 0.44347(17) 0.14653(16) 0.0339(4) Uani 1 1 d . . .
H45A H -0.2203 0.4437 0.0938 0.041 Uiso 1 1 calc R . .
H45B H -0.2239 0.4279 0.1862 0.041 Uiso 1 1 calc R . .
C46 C -0.1323(3) 0.3572(2) 0.1140(2) 0.0461(6) Uani 1 1 d . . .
H46A H -0.0737 0.3637 0.1641 0.055 Uiso 1 1 calc R . .
H46B H -0.0947 0.3639 0.0650 0.055 Uiso 1 1 calc R . .
C47 C -0.2341(3) 0.2508(2) 0.0800(2) 0.0546(8) Uani 1 1 d . . .
H47A H -0.2057 0.1969 0.0590 0.082 Uiso 1 1 calc R . .
H47B H -0.2920 0.2441 0.0302 0.082 Uiso 1 1 calc R . .
H47C H -0.2700 0.2433 0.1290 0.082 Uiso 1 1 calc R . .
C48 C -0.0121(3) 0.5381(2) 0.34834(18) 0.0440(6) Uani 1 1 d . . .
H48A H -0.0857 0.4755 0.3292 0.053 Uiso 1 1 calc R . .
H48B H -0.0071 0.5858 0.4086 0.053 Uiso 1 1 calc R . .
C49 C 0.0924(3) 0.5074(3) 0.3542(2) 0.0570(8) Uani 1 1 d . . .
H49A H 0.0925 0.4668 0.2928 0.068 Uiso 1 1 calc R . .
H49B H 0.1658 0.5710 0.3798 0.068 Uiso 1 1 calc R . .
C50 C 0.0886(4) 0.4447(3) 0.4113(3) 0.0721(11) Uani 1 1 d . . .
H50A H 0.1555 0.4266 0.4119 0.108 Uiso 1 1 calc R . .
H50B H 0.0164 0.3813 0.3861 0.108 Uiso 1 1 calc R . .
H50C H 0.0915 0.4854 0.4729 0.108 Uiso 1 1 calc R . .
C51 C 0.2909(4) 0.9040(4) 0.5740(3) 0.0391(10) Uani 0.50 1 d PD A 1
H51A H 0.2928 0.8351 0.5552 0.047 Uiso 0.50 1 calc PR A 1
H51B H 0.3655 0.9542 0.6189 0.047 Uiso 0.50 1 calc PR A 1
C52 C 0.1958(7) 0.9010(7) 0.6185(5) 0.067(2) Uani 0.50 1 d PD A 1
H52A H 0.1202 0.8550 0.5734 0.080 Uiso 0.50 1 calc PR A 1
H52B H 0.1979 0.9713 0.6433 0.080 Uiso 0.50 1 calc PR A 1
C53 C 0.2046(14) 0.8625(16) 0.6947(10) 0.063(3) Uani 0.50 1 d PD A 1
H53A H 0.1398 0.8616 0.7221 0.095 Uiso 0.50 1 calc PR A 1
H53B H 0.2785 0.9087 0.7403 0.095 Uiso 0.50 1 calc PR A 1
H53C H 0.2012 0.7925 0.6704 0.095 Uiso 0.50 1 calc PR A 1
C51' C 0.2068(4) 0.9268(4) 0.5806(3) 0.0347(9) Uani 0.50 1 d PD A 2
H51C H 0.2130 0.9929 0.6246 0.042 Uiso 0.50 1 calc PR A 2
H51D H 0.1242 0.8770 0.5627 0.042 Uiso 0.50 1 calc PR A 2
C52' C 0.2765(7) 0.8881(7) 0.6275(4) 0.064(2) Uani 0.50 1 d PD A 2
H52C H 0.3599 0.9356 0.6444 0.077 Uiso 0.50 1 calc PR A 2
H52D H 0.2669 0.8194 0.5860 0.077 Uiso 0.50 1 calc PR A 2
C53' C 0.2405(16) 0.879(2) 0.7123(11) 0.081(5) Uani 0.50 1 d PDU A 2
H53D H 0.2889 0.8538 0.7414 0.121 Uiso 0.50 1 calc PR A 2
H53E H 0.1585 0.8306 0.6957 0.121 Uiso 0.50 1 calc PR A 2
H53F H 0.2508 0.9471 0.7539 0.121 Uiso 0.50 1 calc PR A 2
C54 C 0.3962(4) 1.1344(2) 0.56214(19) 0.0641(10) Uani 1 1 d . A .
H54A H 0.3835 1.1877 0.5442 0.077 Uiso 1 1 calc R . .
H54B H 0.3725 1.1386 0.6187 0.077 Uiso 1 1 calc R . .
C55 C 0.5230(4) 1.1570(3) 0.5790(3) 0.0717(12) Uani 1 1 d . . .
H55A H 0.5445 1.1444 0.5211 0.086 Uiso 1 1 calc R A .
H55B H 0.5372 1.1090 0.6041 0.086 Uiso 1 1 calc R . .
C56 C 0.6005(4) 1.2683(3) 0.6441(3) 0.0719(12) Uani 1 1 d . A .
H56A H 0.6823 1.2792 0.6527 0.108 Uiso 1 1 calc R . .
H56B H 0.5809 1.2807 0.7020 0.108 Uiso 1 1 calc R . .
H56C H 0.5878 1.3162 0.6191 0.108 Uiso 1 1 calc R . .
C57 C 0.4527(2) 1.25441(17) 0.30080(17) 0.0357(5) Uani 1 1 d . A .
H57A H 0.4366 1.2797 0.3601 0.043 Uiso 1 1 calc R . .
H57B H 0.4525 1.3031 0.2717 0.043 Uiso 1 1 calc R . .
C58 C 0.5722(2) 1.2521(2) 0.3145(2) 0.0522(7) Uani 1 1 d . . .
H58A H 0.5690 1.1969 0.3363 0.063 Uiso 1 1 calc R A .
H58B H 0.5916 1.2345 0.2558 0.063 Uiso 1 1 calc R . .
C59 C 0.6677(3) 1.3532(3) 0.3805(3) 0.0783(13) Uani 1 1 d . A .
H59A H 0.7422 1.3471 0.3858 0.117 Uiso 1 1 calc R . .
H59B H 0.6507 1.3699 0.4394 0.117 Uiso 1 1 calc R . .
H59C H 0.6722 1.4082 0.3591 0.117 Uiso 1 1 calc R . .
C60 C 0.3078(2) 1.16325(18) 0.09085(16) 0.0330(4) Uani 1 1 d . . .
H60A H 0.3201 1.2357 0.1235 0.040 Uiso 1 1 calc R A .
H60B H 0.2329 1.1286 0.0441 0.040 Uiso 1 1 calc R . .
C61 C 0.4056(3) 1.1632(3) 0.0448(2) 0.0513(7) Uani 1 1 d . A .
H61A H 0.4108 1.2054 0.0082 0.062 Uiso 1 1 calc R . .
H61B H 0.4804 1.1959 0.0914 0.062 Uiso 1 1 calc R . .
C62 C 0.3883(5) 1.0562(4) -0.0149(3) 0.0874(16) Uani 1 1 d . . .
H62A H 0.4533 1.0608 -0.0428 0.131 Uiso 1 1 calc R A .
H62B H 0.3152 1.0238 -0.0619 0.131 Uiso 1 1 calc R . .
H62C H 0.3853 1.0144 0.0212 0.131 Uiso 1 1 calc R . .
N63 N 0.29279(17) 0.78090(14) 0.16821(12) 0.0301(3) Uani 1 1 d . . .
C64 C 0.2624(2) 0.68028(18) 0.12050(16) 0.0364(5) Uani 1 1 d . A .
H64A H 0.1831 0.6336 0.1058 0.044 Uiso 1 1 calc R . .
C65 C 0.3414(3) 0.6413(2) 0.09160(18) 0.0438(6) Uani 1 1 d . . .
H65A H 0.3165 0.5697 0.0572 0.053 Uiso 1 1 calc R A .
C66 C 0.4572(3) 0.7088(3) 0.1139(2) 0.0482(7) Uani 1 1 d . A .
H66A H 0.5134 0.6842 0.0955 0.058 Uiso 1 1 calc R . .
C67 C 0.4898(3) 0.8130(2) 0.1636(2) 0.0457(6) Uani 1 1 d . . .
H67A H 0.5689 0.8611 0.1802 0.055 Uiso 1 1 calc R A .
C68 C 0.4050(2) 0.84543(19) 0.18844(18) 0.0375(5) Uani 1 1 d . A .
H68A H 0.4275 0.9170 0.2215 0.045 Uiso 1 1 calc R . .

loop_
_atom_site_aniso_label
_atom_site_aniso_U_11
_atom_site_aniso_U_22
_atom_site_aniso_U_33
_atom_site_aniso_U_23
_atom_site_aniso_U_13
_atom_site_aniso_U_12
Zn 0.02893(12) 0.02384(11) 0.02492(12) 0.01144(9) 0.00282(9) 0.00909(9)
N1 0.0262(8) 0.0248(7) 0.0258(7) 0.0119(6) 0.0054(6) 0.0093(6)
C2 0.0252(8) 0.0270(9) 0.0251(8) 0.0132(7) 0.0059(7) 0.0101(7)
N2 0.0259(8) 0.0271(8) 0.0260(8) 0.0143(6) 0.0043(6) 0.0084(6)
C3 0.0255(9) 0.0280(9) 0.0262(8) 0.0144(7) 0.0058(7) 0.0101(7)
C4 0.0255(9) 0.0284(9) 0.0261(8) 0.0138(7) 0.0052(7) 0.0098(7)
C5 0.0253(8) 0.0267(9) 0.0260(8) 0.0130(7) 0.0050(7) 0.0097(7)
N6 0.0278(8) 0.0262(8) 0.0265(8) 0.0139(6) 0.0053(6) 0.0096(6)
C7 0.0292(9) 0.0266(9) 0.0271(9) 0.0147(7) 0.0068(7) 0.0116(7)
N7 0.0352(9) 0.0275(8) 0.0247(8) 0.0142(7) 0.0014(7) 0.0080(7)
C8 0.0335(10) 0.0269(9) 0.0318(10) 0.0160(8) 0.0074(8) 0.0111(8)
C9 0.0399(12) 0.0301(10) 0.0312(10) 0.0167(8) 0.0059(9) 0.0106(9)
C10 0.0461(13) 0.0299(10) 0.0271(9) 0.0163(8) 0.0036(9) 0.0110(9)
N11 0.0756(17) 0.0315(10) 0.0298(10) 0.0178(8) -0.0058(10) -0.0005(11)
C12 0.037(3) 0.027(2) 0.025(2) 0.0111(16) 0.0024(19) 0.018(2)
C12' 0.031(3) 0.027(2) 0.030(2) 0.0158(17) 0.0022(19) 0.0158(19)
N12 0.0383(10) 0.0238(8) 0.0255(8) 0.0095(6) 0.0007(7) 0.0101(7)
C13 0.037(2) 0.034(2) 0.0228(18) 0.0116(16) 0.0043(18) 0.015(2)
C13' 0.034(2) 0.036(2) 0.0254(19) 0.0139(16) 0.0061(17) 0.0189(19)
C14 0.084(2) 0.0355(13) 0.0262(11) 0.0133(10) -0.0053(12) 0.0022(14)
C15 0.0394(11) 0.0266(9) 0.0277(9) 0.0110(8) 0.0006(8) 0.0127(8)
N16 0.0322(9) 0.0254(8) 0.0279(8) 0.0098(6) 0.0030(7) 0.0117(7)
C17 0.0273(9) 0.0235(8) 0.0282(9) 0.0102(7) 0.0057(7) 0.0106(7)
N17 0.0302(8) 0.0226(7) 0.0244(7) 0.0099(6) 0.0029(6) 0.0095(6)
C18 0.0275(9) 0.0231(8) 0.0322(9) 0.0114(7) 0.0080(7) 0.0105(7)
C19 0.0272(9) 0.0257(9) 0.0314(9) 0.0136(7) 0.0088(7) 0.0113(7)
C20 0.0279(9) 0.0253(8) 0.0266(8) 0.0132(7) 0.0081(7) 0.0125(7)
N21 0.0313(9) 0.0291(8) 0.0250(8) 0.0142(7) 0.0034(7) 0.0086(7)
C22 0.0286(9) 0.0314(9) 0.0246(8) 0.0134(7) 0.0077(7) 0.0113(8)
O22 0.0467(10) 0.0324(8) 0.0285(7) 0.0133(6) 0.0082(7) 0.0037(7)
C23 0.0310(10) 0.0325(10) 0.0238(8) 0.0142(7) 0.0099(7) 0.0140(8)
N24 0.0331(9) 0.0304(8) 0.0282(8) 0.0145(7) 0.0105(7) 0.0123(7)
C25 0.0409(12) 0.0332(10) 0.0387(11) 0.0208(9) 0.0204(9) 0.0203(9)
C26 0.0508(15) 0.0339(12) 0.0550(16) 0.0205(11) 0.0242(13) 0.0170(11)
C27 0.074(2) 0.0386(14) 0.083(2) 0.0335(16) 0.043(2) 0.0234(15)
C28 0.102(3) 0.0524(18) 0.083(2) 0.0513(19) 0.057(2) 0.043(2)
C29 0.085(2) 0.0582(17) 0.0501(15) 0.0395(14) 0.0389(16) 0.0447(17)
C30 0.0507(14) 0.0434(12) 0.0352(11) 0.0251(10) 0.0246(10) 0.0293(11)
C31 0.0496(14) 0.0491(13) 0.0269(10) 0.0190(10) 0.0140(9) 0.0278(12)
C32 0.0362(11) 0.0397(11) 0.0253(9) 0.0139(8) 0.0071(8) 0.0161(9)
N33 0.0274(8) 0.0294(8) 0.0243(7) 0.0128(6) 0.0046(6) 0.0078(7)
C34 0.0271(9) 0.0282(9) 0.0299(9) 0.0159(8) 0.0051(7) 0.0094(7)
O34 0.0333(8) 0.0490(10) 0.0288(7) 0.0168(7) 0.0081(6) 0.0129(7)
C35 0.0277(9) 0.0280(9) 0.0308(9) 0.0157(8) 0.0054(7) 0.0096(7)
N36 0.0307(9) 0.0280(8) 0.0290(8) 0.0120(7) 0.0042(7) 0.0086(7)
C37 0.0392(11) 0.0244(9) 0.0316(10) 0.0088(8) 0.0017(9) 0.0107(8)
C38 0.0532(15) 0.0401(13) 0.0312(11) 0.0088(10) 0.0058(10) 0.0181(12)
C39 0.077(2) 0.0463(15) 0.0308(12) 0.0061(11) 0.0013(13) 0.0270(15)
C40 0.0584(18) 0.0363(13) 0.0436(14) 0.0029(11) -0.0150(13) 0.0152(12)
C41 0.0401(13) 0.0311(11) 0.0517(15) 0.0100(10) -0.0067(11) 0.0094(10)
C42 0.0343(11) 0.0247(9) 0.0420(12) 0.0116(9) -0.0005(9) 0.0090(8)
C43 0.0276(10) 0.0327(10) 0.0486(13) 0.0192(10) 0.0070(9) 0.0096(8)
C44 0.0292(10) 0.0360(11) 0.0377(11) 0.0197(9) 0.0089(8) 0.0121(8)
C45 0.0369(11) 0.0290(10) 0.0354(11) 0.0170(8) 0.0066(9) 0.0100(9)
C46 0.0453(14) 0.0351(12) 0.0546(16) 0.0133(11) 0.0171(12) 0.0154(11)
C47 0.0648(19) 0.0298(12) 0.0621(18) 0.0123(12) 0.0226(15) 0.0150(13)
C48 0.0562(16) 0.0338(11) 0.0363(12) 0.0222(10) 0.0036(11) 0.0076(11)
C49 0.070(2) 0.0565(18) 0.0537(17) 0.0366(15) 0.0081(15) 0.0256(16)
C50 0.100(3) 0.065(2) 0.063(2) 0.0422(19) 0.006(2) 0.037(2)
C51 0.042(3) 0.047(3) 0.029(2) 0.0177(19) 0.0078(18) 0.016(2)
C52 0.079(5) 0.106(6) 0.073(5) 0.060(5) 0.047(4) 0.071(5)
C53 0.078(8) 0.095(7) 0.054(6) 0.047(6) 0.042(6) 0.053(6)
C51' 0.043(3) 0.041(2) 0.0224(18) 0.0133(17) 0.0104(17) 0.018(2)
C52' 0.094(5) 0.111(6) 0.051(3) 0.059(4) 0.044(4) 0.079(5)
C53' 0.122(13) 0.128(11) 0.051(5) 0.064(7) 0.046(7) 0.082(11)
C54 0.096(3) 0.0383(14) 0.0267(11) 0.0104(10) -0.0036(14) 0.0016(15)
C55 0.091(3) 0.0405(15) 0.0563(19) 0.0147(14) -0.0255(18) 0.0142(17)
C56 0.082(3) 0.0397(15) 0.064(2) 0.0136(14) -0.0242(19) 0.0114(16)
C57 0.0376(11) 0.0227(9) 0.0409(12) 0.0111(8) 0.0053(9) 0.0084(8)
C58 0.0343(13) 0.0378(13) 0.071(2) 0.0144(13) 0.0035(13) 0.0092(11)
C59 0.0427(17) 0.0397(16) 0.113(3) 0.0089(19) -0.0113(19) 0.0021(13)
C60 0.0370(11) 0.0293(10) 0.0373(11) 0.0189(9) 0.0117(9) 0.0128(9)
C61 0.0495(16) 0.0633(18) 0.0604(18) 0.0419(16) 0.0291(14) 0.0241(14)
C62 0.138(4) 0.092(3) 0.101(3) 0.064(3) 0.090(3) 0.081(3)
N63 0.0325(9) 0.0285(8) 0.0287(8) 0.0109(7) 0.0039(7) 0.0133(7)
C64 0.0427(12) 0.0301(10) 0.0336(11) 0.0114(8) 0.0028(9) 0.0153(9)
C65 0.0641(17) 0.0376(12) 0.0376(12) 0.0146(10) 0.0119(12) 0.0305(13)
C66 0.0596(17) 0.0600(17) 0.0480(15) 0.0272(13) 0.0225(13) 0.0418(15)
C67 0.0382(13) 0.0516(15) 0.0542(16) 0.0249(13) 0.0150(12) 0.0214(12)
C68 0.0365(12) 0.0315(11) 0.0414(12) 0.0130(9) 0.0063(9) 0.0128(9)

loop_
_atom_type_symbol
_atom_type_description
_atom_type_scat_dispersion_real
_atom_type_scat_dispersion_imag
_atom_type_scat_source
C C 0.0033 0.0016 'International Tables Vol C Tables 4.2.6.8 and 6.1.1.4'
H H 0.0000 0.0000 'International Tables Vol C Tables 4.2.6.8 and 6.1.1.4'
N N 0.0061 0.0033 'International Tables Vol C Tables 4.2.6.8 and 6.1.1.4'
O O 0.0106 0.0060 'International Tables Vol C Tables 4.2.6.8 and 6.1.1.4'
Zn Zn 0.2839 1.4301 'International Tables Vol C Tables 4.2.6.8 and 6.1.1.4'

loop_
_geom_angle_atom_site_label_1
_geom_angle_atom_site_label_2
_geom_angle_atom_site_label_3
_geom_angle
N12 Zn N7 88.03(8)
N12 Zn N17 86.87(7)
N7 Zn N17 153.88(8)
N12 Zn N2 152.16(8)
N7 Zn N2 85.22(7)
N17 Zn N2 87.42(7)
N12 Zn N63 103.82(8)
N7 Zn N63 103.85(8)
N17 Zn N63 102.24(7)
N2 Zn N63 104.02(7)
C20 N1 C2 122.55(17)
N1 C2 N2 130.23(19)
N1 C2 C3 120.11(17)
N2 C2 C3 109.62(17)
C2 N2 C5 108.25(17)
C2 N2 Zn 123.72(14)
C5 N2 Zn 127.99(13)
C4 C3 N21 134.58(19)
C4 C3 C2 107.07(17)
N21 C3 C2 118.31(18)
C3 C4 N33 127.52(18)
C3 C4 C5 105.78(17)
N33 C4 C5 126.68(18)
N6 C5 N2 126.94(18)
N6 C5 C4 123.93(18)
N2 C5 C4 109.11(17)
C5 N6 C7 121.87(18)
N6 C7 N7 126.53(18)
N6 C7 C8 123.69(19)
N7 C7 C8 109.65(17)
C10 N7 C7 107.32(18)
C10 N7 Zn 123.75(16)
C7 N7 Zn 126.65(14)
C9 C8 C7 105.99(19)
C9 C8 C45 127.03(19)
C7 C8 C45 126.91(19)
C8 C9 C10 107.06(19)
C8 C9 C48 129.4(2)
C10 C9 C48 123.5(2)
N11 C10 N7 127.1(2)
N11 C10 C9 122.9(2)
N7 C10 C9 109.8(2)
C10 N11 C12 123.4(3)
C10 N11 C12' 122.4(3)
C12 N11 C12' 19.0(3)
N12 C12 N11 125.6(4)
N12 C12 C13 108.5(4)
N11 C12 C13 123.3(5)
N11 C12' N12 122.4(4)
N11 C12' C13' 124.3(4)
N12 C12' C13' 111.5(4)
C12 N12 C15 107.7(3)
C12 N12 C12' 18.8(3)
C15 N12 C12' 105.9(3)
C12 N12 Zn 124.9(3)
C15 N12 Zn 127.05(15)
C12' N12 Zn 125.6(2)
C14 C13 C12 107.0(4)
C14 C13 C51 129.2(4)
C12 C13 C51 123.2(4)
C14 C13' C12' 103.3(4)
C14 C13' C51' 131.5(4)
C12' C13' C51' 125.0(4)
C13 C14 C13' 29.1(2)
C13 C14 C15 103.7(3)
C13' C14 C15 106.9(3)
C13 C14 C54 130.2(3)
C13' C14 C54 127.6(3)
C15 C14 C54 123.7(2)
N16 C15 N12 127.3(2)
N16 C15 C14 122.0(2)
N12 C15 C14 110.6(2)
C17 N16 C15 122.69(19)
N16 C17 N17 127.12(19)
N16 C17 C18 122.78(19)
N17 C17 C18 109.88(18)
C20 N17 C17 106.96(17)
C20 N17 Zn 126.28(14)
C17 N17 Zn 125.79(14)
C19 C18 C17 106.73(18)
C19 C18 C57 130.0(2)
C17 C18 C57 123.30(19)
C18 C19 C20 105.92(17)
C18 C19 C60 128.8(2)
C20 C19 C60 125.27(19)
N1 C20 N17 125.84(18)
N1 C20 C19 123.56(18)
N17 C20 C19 110.45(18)
C22 N21 C3 128.00(19)
O22 C22 N21 125.18(19)
O22 C22 C23 122.08(19)
N21 C22 C23 112.74(18)
N24 C23 C32 124.6(2)
N24 C23 C22 116.80(18)
C32 C23 C22 118.6(2)
C23 N24 C25 117.7(2)
N24 C25 C26 118.4(2)
N24 C25 C30 121.8(2)
C26 C25 C30 119.7(2)
C27 C26 C25 120.0(3)
C26 C27 C28 120.4(3)
C29 C28 C27 121.1(3)
C28 C29 C30 120.4(3)
C31 C30 C29 123.7(3)
C31 C30 C25 118.0(2)
C29 C30 C25 118.4(3)
C32 C31 C30 119.9(2)
C31 C32 C23 118.0(2)
C34 N33 C4 122.76(18)
O34 C34 N33 125.3(2)
O34 C34 C35 120.9(2)
N33 C34 C35 113.82(18)
N36 C35 C44 123.9(2)
N36 C35 C34 117.08(19)
C44 C35 C34 118.9(2)
C35 N36 C37 117.6(2)
N36 C37 C38 118.3(2)
N36 C37 C42 122.4(2)
C38 C37 C42 119.2(2)
C39 C38 C37 119.6(3)
C38 C39 C40 121.2(3)
C41 C40 C39 120.5(3)
C40 C41 C42 120.5(3)
C43 C42 C41 123.4(3)
C43 C42 C37 117.6(2)
C41 C42 C37 119.0(3)
C44 C43 C42 119.5(2)
C43 C44 C35 118.9(2)
C8 C45 C46 115.0(2)
C45 C46 C47 111.2(2)
C9 C48 C49 111.4(2)
C50 C49 C48 112.9(3)
C52 C51 C13 116.2(4)
C51 C52 C53 112.3(8)
C52' C51' C13' 118.1(4)
C51' C52' C53' 112.1(9)
C55 C54 C14 112.7(3)
C54 C55 C56 112.6(4)
C18 C57 C58 111.5(2)
C59 C58 C57 113.3(3)
C19 C60 C61 114.1(2)
C62 C61 C60 113.0(3)
C68 N63 C64 117.5(2)
C68 N63 Zn 120.75(16)
C64 N63 Zn 121.71(17)
N63 C64 C65 123.1(2)
C66 C65 C64 118.7(2)
C65 C66 C67 118.8(3)
C68 C67 C66 118.7(3)
N63 C68 C67 123.2(2)

loop_
_geom_bond_atom_site_label_1
_geom_bond_atom_site_label_2
_geom_bond_distance
Zn N12 2.0112(18)
Zn N7 2.0137(18)
Zn N17 2.0184(17)
Zn N2 2.0195(17)
Zn N63 2.1273(19)
N1 C20 1.337(3)
N1 C2 1.338(3)
C2 N2 1.355(2)
C2 C3 1.454(3)
N2 C5 1.365(3)
C3 C4 1.373(3)
C3 N21 1.386(2)
C4 N33 1.395(3)
C4 C5 1.475(3)
C5 N6 1.341(2)
N6 C7 1.344(3)
C7 N7 1.364(3)
C7 C8 1.475(3)
N7 C10 1.362(3)
C8 C9 1.361(3)
C8 C45 1.494(3)
C9 C10 1.459(3)
C9 C48 1.499(3)
C10 N11 1.336(3)
N11 C12 1.363(6)
N11 C12' 1.364(6)
C12 N12 1.357(6)
C12 C13 1.463(7)
C12' N12 1.397(6)
C12' C13' 1.467(7)
N12 C15 1.358(3)
C13 C14 1.393(5)
C13 C51 1.497(6)
C13' C14 1.419(5)
C13' C51' 1.487(6)
C14 C15 1.452(3)
C14 C54 1.502(4)
C15 N16 1.340(3)
N16 C17 1.339(3)
C17 N17 1.362(3)
C17 C18 1.466(3)
N17 C20 1.361(2)
C18 C19 1.365(3)
C18 C57 1.495(3)
C19 C20 1.465(3)
C19 C60 1.499(3)
N21 C22 1.355(3)
C22 O22 1.224(3)
C22 C23 1.508(3)
C23 N24 1.321(3)
C23 C32 1.409(3)
N24 C25 1.362(3)
C25 C26 1.414(4)
C25 C30 1.424(4)
C26 C27 1.368(4)
C27 C28 1.406(6)
C28 C29 1.359(5)
C29 C30 1.420(3)
C30 C31 1.404(4)
C31 C32 1.367(3)
N33 C34 1.359(3)
C34 O34 1.225(3)
C34 C35 1.507(3)
C35 N36 1.324(3)
C35 C44 1.410(3)
N36 C37 1.364(3)
C37 C38 1.421(4)
C37 C42 1.421(4)
C38 C39 1.372(4)
C39 C40 1.402(5)
C40 C41 1.358(5)
C41 C42 1.421(3)
C42 C43 1.411(4)
C43 C44 1.363(3)
C45 C46 1.524(4)
C46 C47 1.529(4)
C48 C49 1.555(5)
C49 C50 1.512(4)
C51 C52 1.476(7)
C52 C53 1.532(10)
C51' C52' 1.481(7)
C52' C53' 1.532(11)
C54 C55 1.497(6)
C55 C56 1.531(5)
C57 C58 1.525(4)
C58 C59 1.509(4)
C60 C61 1.526(4)
C61 C62 1.508(6)
N63 C68 1.339(3)
N63 C64 1.342(3)
C64 C65 1.387(4)
C65 C66 1.382(5)
C66 C67 1.389(4)
C67 C68 1.382(4)
